data_7048219
loop_
_publ_author_name
'Echenique-Errandonea, E'
'Zabala-Lekuona, A'
'Cepeda, J.'
'Rodr\'iguez-Di\'eguez, A'
'Seco, J. M.'
'Oyarzabal, I.'
'Colacio, E.'

_publ_section_title
;
 Effect of the change of the ancillary carboxylate bridging ligand on the
 SMM and luminescence properties of a series of carboxylate-diphenoxido
 triply bridged dinuclear ZnLn and tetranuclear
 Zn<sub>2</sub>Ln<sub>2</sub> complexes (Ln = Dy, Er).
;
_journal_issue 1
_journal_name_full 'Dalton transactions (Cambridge, England : 2003)'
_journal_page_first 190
_journal_page_last 201
_journal_paper_doi 10.1039/c8dt03800g
_journal_volume 48
_journal_year 2018
_chemical_formula_moiety 'C35 H29 Br2 Dy N4 O12 Zn, (C2 H3 N)'
_chemical_formula_sum 'C37 H32 Br2 Dy N5 O12 Zn'
_chemical_formula_weight 1126.36
_chemical_name_systematic
'[(9-anthracenecarboxylato-kO:kO')(N,N'-dimethyl-N,N'-bis(2-hydroxy-3-formyl-5-bromobenzyl)ethylenediamine)bis(nitrato-kO:kO')dysprosium(III)zinc(II)] (acetonitrile)'
_space_group_crystal_system triclinic
_space_group_IT_number 2
_space_group_name_Hall '-P 1'
_space_group_name_H-M_alt 'P -1'
_symmetry_space_group_name_Hall '-P 1'
_symmetry_space_group_name_H-M 'P -1'
_atom_sites_solution_hydrogens geom
_atom_sites_solution_primary direct
_atom_sites_solution_secondary difmap
_audit_creation_method SHELXL-2014
_audit_update_record
;
2018-07-27 deposited with the CCDC.
2018-11-22 downloaded from the CCDC.
;
_cell_angle_alpha 105.887(4)
_cell_angle_beta 97.495(3)
_cell_angle_gamma 104.095(4)
_cell_formula_units_Z 4
_cell_length_a 12.5528(6)
_cell_length_b 16.2599(8)
_cell_length_c 20.5009(7)
_cell_measurement_reflns_used 24556
_cell_measurement_temperature 100(2)
_cell_measurement_theta_max 28.443
_cell_measurement_theta_min 1.711
_cell_volume 3815.3(3)
_computing_cell_refinement 'CrysAlisPro, Agilent Technologies'
_computing_data_collection 'CrysAlisPro, Agilent Technologies'
_computing_data_reduction 'CrysAlisPro, Agilent Technologies'
_computing_molecular_graphics 'SHELXL-2014 (Sheldrick, 2014)'
_computing_publication_material 'WinGX (Farrugia, 1999)'
_computing_structure_refinement 'SHELXL-2014 (Sheldrick, 2014)'
_computing_structure_solution 'SHELXL-2014 (Sheldrick, 2014)'
_diffrn_ambient_temperature 100(2)
_diffrn_measured_fraction_theta_full 1.000
_diffrn_measured_fraction_theta_max 0.912
_diffrn_measurement_device_type 'SuperNova, Single source at offset), Eos'
_diffrn_measurement_method '\w scans'
_diffrn_radiation_monochromator mirror
_diffrn_radiation_source 'SuperNova (Mo) X-ray Source'
_diffrn_radiation_type MoK\a
_diffrn_radiation_wavelength 0.71073
_diffrn_reflns_av_unetI/netI 0.0768
_diffrn_reflns_Laue_measured_fraction_full 1.000
_diffrn_reflns_Laue_measured_fraction_max 0.912
_diffrn_reflns_limit_h_max 16
_diffrn_reflns_limit_h_min -16
_diffrn_reflns_limit_k_max 21
_diffrn_reflns_limit_k_min -21
_diffrn_reflns_limit_l_max 26
_diffrn_reflns_limit_l_min -27
_diffrn_reflns_number 24556
_diffrn_reflns_point_group_measured_fraction_full 1.000
_diffrn_reflns_point_group_measured_fraction_max 0.912
_diffrn_reflns_theta_full 26.000
_diffrn_reflns_theta_max 28.443
_diffrn_reflns_theta_min 1.711
_diffrn_standards_decay_% 0
_diffrn_standards_interval_count 0
_diffrn_standards_interval_time 0
_diffrn_standards_number 0
_exptl_absorpt_coefficient_mu 4.738
_exptl_absorpt_correction_type multi-scan
_exptl_absorpt_process_details
;
CrysAlisPro, Agilent Technologies,
Version 1.171.35.15 (release 03-08-2011 CrysAlis171 .NET)
(compiled Aug  3 2011,13:03:54)
Analytical numeric absorption correction using a multifaceted crystal
model based on expressions derived by R.C. Clark & J.S. Reid.
(Clark, R. C. & Reid, J. S. (1995). Acta Cryst. A51, 887-897)
;
_exptl_crystal_colour yellow
_exptl_crystal_density_diffrn 1.961
_exptl_crystal_density_method none
_exptl_crystal_description plate
_exptl_crystal_F_000 2204
_exptl_crystal_preparation 'Magnetic properties,Luminescent'
_exptl_crystal_size_max 0.35
_exptl_crystal_size_mid 0.22
_exptl_crystal_size_min 0.18
_exptl_transmission_factor_max 0.000
_exptl_transmission_factor_min 0.000
_refine_diff_density_max 2.784
_refine_diff_density_min -1.983
_refine_diff_density_rms 0.229
_refine_ls_extinction_method none
_refine_ls_goodness_of_fit_ref 0.966
_refine_ls_hydrogen_treatment constr
_refine_ls_matrix_type full
_refine_ls_number_parameters 1052
_refine_ls_number_reflns 24556
_refine_ls_number_restraints 48
_refine_ls_restrained_S_all 0.966
_refine_ls_R_factor_all 0.0817
_refine_ls_R_factor_gt 0.0472
_refine_ls_shift/su_max 0.001
_refine_ls_shift/su_mean 0.000
_refine_ls_structure_factor_coef Fsqd
_refine_ls_weighting_details 'w=1/[\s^2^(Fo^2^)+(0.0727P)^2^] where P=(Fo^2^+2Fc^2^)/3'
_refine_ls_weighting_scheme calc
_refine_ls_wR_factor_gt 0.1106
_refine_ls_wR_factor_ref 0.1233
_reflns_number_gt 17128
_reflns_number_total 24556
_reflns_threshold_expression 'I > 2\s(I)'
_cod_data_source_file c8dt03800g2.cif
_cod_data_source_block Compound3
_cod_depositor_comments
;
The following automatic conversions were performed:

'_exptl_absorpt_correction_type' value 'multi scan' changed to
'multi-scan' according to
/home/data/users/saulius/crontab/automatic-downloads/rss-feeds/RSC/lib/dictionaries/cif_core.dic
dictionary named 'cif_core.dic' version 2.4.2 from 2011-04-26.

Automatic conversion script
Id: cif_fix_values 4973 2017-02-22 13:04:09Z antanas 

 Adding full bibliography for 7048213--7048222.cif.
;
_cod_database_code 7048219
_shelx_space_group_comment
;
The symmetry employed for this shelxl refinement is uniquely defined
by the following loop, which should always be used as a source of
symmetry information in preference to the above space-group names.
They are only intended as comments.
;

loop_
_space_group_symop_operation_xyz
'x, y, z'
'-x, -y, -z'

loop_
_atom_site_label
_atom_site_type_symbol
_atom_site_fract_x
_atom_site_fract_y
_atom_site_fract_z
_atom_site_U_iso_or_equiv
_atom_site_adp_type
_atom_site_occupancy
_atom_site_site_symmetry_order
_atom_site_calc_flag
_atom_site_refinement_flags_posn
_atom_site_refinement_flags_adp
Dy1 Dy 1.06827(3) 0.84568(2) 0.74872(2) 0.01064(9) Uani 1 1 d . .
Dy2 Dy 0.55781(3) 1.29776(2) 0.87801(2) 0.01292(9) Uani 1 1 d . .
Br1A Br 1.12292(7) 1.23301(5) 1.08975(4) 0.01613(18) Uani 1 1 d . .
Br1B Br 1.06304(7) 1.72544(5) 1.09592(4) 0.0214(2) Uani 1 1 d . .
Br2B Br 0.48669(7) 0.89972(5) 0.53663(4) 0.01998(19) Uani 1 1 d . .
Br2A Br 0.57561(7) 0.41451(5) 0.52092(5) 0.0238(2) Uani 1 1 d . .
Zn1 Zn 0.81413(7) 0.87943(5) 0.75289(4) 0.00982(19) Uani 1 1 d . .
Zn2 Zn 0.72505(7) 1.36244(6) 0.77429(4) 0.01094(19) Uani 1 1 d . .
O1C O 1.0065(4) 0.9239(3) 0.6795(2) 0.0123(11) Uani 1 1 d . .
O1B O 0.5922(5) 1.4202(4) 0.9765(3) 0.0227(14) Uani 1 1 d . .
O1D O 0.5013(4) 1.3742(3) 0.8058(3) 0.0134(11) Uani 1 1 d . .
O3B O 0.6293(4) 1.2419(3) 0.7794(3) 0.0113(11) Uani 1 1 d . .
O2B O 0.7333(4) 1.3999(3) 0.8791(3) 0.0118(11) Uani 1 1 d . .
O4A O 1.0401(5) 0.7267(3) 0.6447(3) 0.0187(13) Uani 1 1 d . .
O3A O 0.8734(4) 0.7690(3) 0.7198(3) 0.0095(11) Uani 1 1 d . .
O1F O 1.2492(4) 0.8115(3) 0.7515(3) 0.0166(12) Uani 1 1 d . .
O1A O 1.2049(4) 0.9800(3) 0.8136(3) 0.0150(12) Uani 1 1 d . .
O2A O 0.9715(4) 0.9302(3) 0.8181(3) 0.0108(11) Uani 1 1 d . .
O2C O 0.8324(4) 0.9353(3) 0.6780(3) 0.0115(11) Uani 1 1 d . .
O2D O 0.6048(5) 1.4009(3) 0.7289(3) 0.0168(12) Uani 1 1 d . .
O4B O 0.4070(5) 1.1802(4) 0.8009(3) 0.0217(14) Uani 1 1 d . .
O1E O 1.1293(4) 0.8341(3) 0.8626(3) 0.0167(12) Uani 1 1 d . .
O2H O 0.3849(5) 1.3348(3) 0.9025(3) 0.0191(13) Uani 1 1 d . .
O1G O 0.6840(5) 1.2762(4) 0.9681(3) 0.0293(15) Uani 1 1 d . .
C9C C 0.9599(6) 1.0381(5) 0.6410(4) 0.0111(15) Uani 1 1 d . .
C6A C 1.0754(6) 1.1378(5) 1.0045(4) 0.0124(16) Uani 1 1 d . U
O2F O 1.2152(4) 0.8854(3) 0.6824(3) 0.0141(12) Uani 1 1 d . .
O2E O 1.0539(5) 0.7095(3) 0.7783(3) 0.0206(13) Uani 1 1 d . .
C6B C 0.9590(7) 1.6220(5) 1.0290(4) 0.0189(19) Uani 1 1 d . .
N2A N 0.6487(5) 0.7955(4) 0.7329(3) 0.0132(14) Uani 1 1 d . .
O3E O 1.1230(5) 0.7073(4) 0.8816(3) 0.0321(16) Uani 1 1 d . .
O3F O 1.3751(5) 0.8557(4) 0.6963(3) 0.0279(14) Uani 1 1 d . .
N1E N 1.1036(6) 0.7501(5) 0.8434(4) 0.0191(16) Uani 1 1 d . .
C7A C 1.1544(7) 1.1156(5) 0.9692(4) 0.0131(17) Uani 1 1 d . .
H7A H 1.230196 1.146099 0.987007 0.016 Uiso 1 1 calc R U
O3H O 0.3112(6) 1.3096(4) 0.9881(3) 0.0324(15) Uani 1 1 d . .
N1F N 1.2829(6) 0.8515(4) 0.7099(3) 0.0185(16) Uani 1 1 d . .
C5A C 0.9627(7) 1.0939(5) 0.9782(4) 0.0126(17) Uani 1 1 d . .
H5A H 0.909950 1.111149 1.002494 0.015 Uiso 1 1 calc R U
C19B C 0.6365(7) 1.0639(5) 0.6286(4) 0.0139(17) Uani 1 1 d . .
H19B H 0.686500 1.049694 0.600739 0.017 Uiso 1 1 calc R U
C4A C 0.9273(7) 1.0242(5) 0.9158(4) 0.0128(17) Uani 1 1 d . .
O1H O 0.4407(5) 1.2496(4) 0.9548(3) 0.0194(13) Uani 1 1 d . .
O2G O 0.5848(6) 1.1562(4) 0.8854(3) 0.0291(15) Uani 1 1 d . .
N1B N 0.8655(5) 1.4706(4) 0.7853(3) 0.0112(14) Uani 1 1 d . .
N2B N 0.7893(5) 1.2928(4) 0.6919(3) 0.0130(14) Uani 1 1 d . .
C19A C 0.6301(7) 0.5736(5) 0.6361(4) 0.0157(18) Uani 1 1 d . .
H19A H 0.555008 0.553755 0.638124 0.019 Uiso 1 1 calc R U
C7B C 0.8584(7) 1.5850(5) 1.0425(4) 0.0177(19) Uani 1 1 d . .
H7B H 0.840620 1.609484 1.084789 0.021 Uiso 1 1 calc R U
C13A C 0.6486(7) 0.7058(5) 0.7373(4) 0.0139(17) Uani 1 1 d . .
H132 H 0.571921 0.671284 0.733494 0.017 Uiso 1 1 calc R U
H131 H 0.691296 0.712940 0.782509 0.017 Uiso 1 1 calc R U
C3I C 1.2279(8) 0.7154(7) 0.5531(5) 0.047(3) Uani 1 1 d . .
H31I H 1.234712 0.694517 0.592444 0.070 Uiso 1 1 calc R U
H33I H 1.216445 0.773456 0.566805 0.070 Uiso 1 1 calc R U
H32I H 1.295438 0.719278 0.535295 0.070 Uiso 1 1 calc R U
C2A C 1.1194(6) 1.0457(5) 0.9052(4) 0.0116(16) Uani 1 1 d . U
C3A C 1.0056(6) 0.9971(5) 0.8779(4) 0.0106(16) Uani 1 1 d . U
C2B C 0.7815(7) 1.5095(5) 0.9922(4) 0.0159(18) Uani 1 1 d . .
N1A N 0.7570(5) 0.9746(4) 0.8191(3) 0.0115(14) Uani 1 1 d . .
C4B C 0.9104(7) 1.5138(5) 0.9151(4) 0.0119(16) Uani 1 1 d . .
C1A C 1.2105(6) 1.0346(5) 0.8702(4) 0.0143(17) Uani 1 1 d . .
H1A H 1.281493 1.073174 0.893089 0.017 Uiso 1 1 calc R U
N1H N 0.3776(6) 1.2983(4) 0.9498(4) 0.0214(16) Uani 1 1 d . .
C14B C 0.6714(7) 1.1431(5) 0.6838(4) 0.0126(17) Uani 1 1 d . .
O3G O 0.6905(6) 1.1444(5) 0.9729(4) 0.043(2) Uani 1 1 d . .
C18A C 0.6715(7) 0.5217(5) 0.5873(4) 0.0147(17) Uani 1 1 d . U
C5B C 0.9848(7) 1.5884(5) 0.9663(4) 0.0148(17) Uani 1 1 d . .
H5B H 1.053280 1.615796 0.957632 0.018 Uiso 1 1 calc R U
C17B C 0.4549(7) 1.0255(5) 0.6542(4) 0.0153(17) Uani 1 1 d . .
H17B H 0.383289 0.985881 0.644487 0.018 Uiso 1 1 calc R U
C8C C 1.0817(6) 1.1293(5) 0.7559(4) 0.0148(16) Uani 1 1 d . U
H8C H 1.058934 1.081912 0.773023 0.018 Uiso 1 1 calc R U
C11C C 0.9130(6) 1.0317(5) 0.5734(4) 0.0124(16) Uani 1 1 d . .
C13B C 0.7880(6) 1.2039(5) 0.6983(4) 0.0123(17) Uani 1 1 d . .
H133 H 0.825859 1.211639 0.744909 0.015 Uiso 1 1 calc R U
H134 H 0.829153 1.176554 0.666140 0.015 Uiso 1 1 calc R U
C15A C 0.8106(6) 0.6885(5) 0.6786(4) 0.0114(16) Uani 1 1 d . .
C15B C 0.5957(7) 1.1657(5) 0.7262(4) 0.0145(17) Uani 1 1 d . .
C14A C 0.6969(6) 0.6551(5) 0.6827(4) 0.0103(16) Uani 1 1 d . U
C16A C 0.8516(7) 0.6327(5) 0.6298(4) 0.0131(17) Uani 1 1 d . .
C3B C 0.8063(7) 1.4715(5) 0.9272(4) 0.0142(17) Uani 1 1 d . .
C11D C 0.3285(7) 1.5459(6) 0.7313(5) 0.023(2) Uani 1 1 d . .
C91C C 0.9307(7) 0.9590(5) 0.6672(4) 0.0121(16) Uani 1 1 d . U
C8B C 0.9463(6) 1.4799(5) 0.8482(4) 0.0140(17) Uani 1 1 d . .
H82B H 1.017981 1.520483 0.849445 0.017 Uiso 1 1 calc R U
H81B H 0.957639 1.422076 0.844816 0.017 Uiso 1 1 calc R U
C12B C 0.7254(7) 1.2830(5) 0.6238(4) 0.0150(17) Uani 1 1 d . .
H124 H 0.731899 1.341051 0.619028 0.022 Uiso 1 1 calc R U
H126 H 0.647743 1.252530 0.619505 0.022 Uiso 1 1 calc R U
H125 H 0.754551 1.249004 0.588107 0.022 Uiso 1 1 calc R U
C11B C 0.9063(6) 1.3485(5) 0.7024(4) 0.0152(17) Uani 1 1 d . .
H114 H 0.932966 1.332682 0.659681 0.018 Uiso 1 1 calc R U
H113 H 0.954127 1.336943 0.737898 0.018 Uiso 1 1 calc R U
C1B C 0.6745(7) 1.4825(5) 1.0116(4) 0.0214(19) Uani 1 1 d . .
H1B H 0.667506 1.515613 1.054837 0.026 Uiso 1 1 calc R U
C9A C 0.7905(6) 1.0639(5) 0.8105(4) 0.0150(18) Uani 1 1 d . .
H91A H 0.763226 1.059233 0.763249 0.023 Uiso 1 1 calc R U
H92A H 0.870908 1.087205 0.821920 0.023 Uiso 1 1 calc R U
H93A H 0.758974 1.103357 0.840731 0.023 Uiso 1 1 calc R U
C9B C 0.8343(7) 1.5535(5) 0.7914(4) 0.0194(18) Uani 1 1 d . .
H91B H 0.899276 1.600682 0.793662 0.029 Uiso 1 1 calc R U
H92B H 0.805614 1.569655 0.832760 0.029 Uiso 1 1 calc R U
H93B H 0.777563 1.544340 0.751694 0.029 Uiso 1 1 calc R U
C18B C 0.5307(7) 1.0065(5) 0.6140(4) 0.0151(17) Uani 1 1 d . U
C12C C 0.9495(7) 1.1078(5) 0.5494(4) 0.0151(17) Uani 1 1 d . .
C12D C 0.4118(7) 1.5131(5) 0.7625(4) 0.0171(18) Uani 1 1 d . .
C10A C 0.6322(6) 0.9393(5) 0.8030(4) 0.0142(17) Uani 1 1 d . .
H102 H 0.601512 0.953303 0.762849 0.017 Uiso 1 1 calc R U
H101 H 0.603056 0.967594 0.841949 0.017 Uiso 1 1 calc R U
C16B C 0.4868(7) 1.1058(5) 0.7103(4) 0.0151(17) Uani 1 1 d . .
C20B C 0.3991(7) 1.1188(5) 0.7493(4) 0.0184(19) Uani 1 1 d . .
H20B H 0.329767 1.075293 0.732692 0.022 Uiso 1 1 calc R U
C11A C 0.5965(6) 0.8395(5) 0.7885(4) 0.0151(17) Uani 1 1 d . .
H111 H 0.618978 0.825873 0.830470 0.018 Uiso 1 1 calc R U
H112 H 0.515276 0.816518 0.774128 0.018 Uiso 1 1 calc R U
C14C C 1.0378(6) 1.1183(5) 0.6864(4) 0.0133(17) Uani 1 1 d . .
C10B C 0.9133(7) 1.4462(5) 0.7240(4) 0.0151(17) Uani 1 1 d . .
H104 H 0.991311 1.481757 0.734185 0.018 Uiso 1 1 calc R U
H103 H 0.872959 1.459111 0.686184 0.018 Uiso 1 1 calc R U
C17A C 0.7824(7) 0.5498(5) 0.5847(4) 0.0163(18) Uani 1 1 d . .
H17A H 0.811970 0.513734 0.552995 0.020 Uiso 1 1 calc R U
C13D C 0.3764(7) 1.3915(5) 0.6535(4) 0.0163(18) Uani 1 1 d . .
C4C C 0.9063(7) 1.0985(5) 0.4794(4) 0.0202(19) Uani 1 1 d . .
H4C H 0.928614 1.146805 0.463200 0.024 Uiso 1 1 calc R U
C8D C 0.4703(7) 1.5624(5) 0.8326(4) 0.023(2) Uani 1 1 d . .
H8D H 0.525576 1.543370 0.853650 0.027 Uiso 1 1 calc R U
C13C C 1.0710(7) 1.1935(5) 0.6615(4) 0.0164(17) Uani 1 1 d . .
C4D C 0.2340(7) 1.3777(6) 0.5537(4) 0.025(2) Uani 1 1 d . .
H4D H 0.179641 1.398482 0.533610 0.029 Uiso 1 1 calc R U
C9D C 0.4343(7) 1.4377(5) 0.7228(4) 0.0160(18) Uani 1 1 d . .
C12A C 0.5863(6) 0.7871(5) 0.6637(4) 0.0134(17) Uani 1 1 d . .
H121 H 0.508954 0.754268 0.657510 0.020 Uiso 1 1 calc R U
H122 H 0.618590 0.755951 0.628344 0.020 Uiso 1 1 calc R U
H123 H 0.590910 0.845563 0.660400 0.020 Uiso 1 1 calc R U
C1C C 0.8345(7) 0.9527(5) 0.5258(4) 0.0165(17) Uani 1 1 d . .
H1C H 0.808764 0.903453 0.540365 0.020 Uiso 1 1 calc R U
N1G N 0.6541(6) 1.1910(5) 0.9430(4) 0.0258(18) Uani 1 1 d . .
C91D C 0.5204(7) 1.4014(5) 0.7555(4) 0.0175(19) Uani 1 1 d . .
C5C C 1.1481(7) 1.2728(5) 0.7073(4) 0.0198(19) Uani 1 1 d . .
H5C H 1.170419 1.321682 0.691813 0.024 Uiso 1 1 calc R U
C8A C 0.8021(6) 0.9788(5) 0.8916(4) 0.0129(17) Uani 1 1 d . .
H81A H 0.786259 0.918453 0.894151 0.016 Uiso 1 1 calc R U
H82A H 0.763208 1.010772 0.922755 0.016 Uiso 1 1 calc R U
C10C C 1.0266(7) 1.1855(5) 0.5945(4) 0.0186(19) Uani 1 1 d . .
H10C H 1.049030 1.234172 0.578781 0.022 Uiso 1 1 calc R U
C3C C 0.8336(7) 1.0210(5) 0.4355(4) 0.0180(18) Uani 1 1 d . .
H3C H 0.807887 1.016129 0.389560 0.022 Uiso 1 1 calc R U
C14D C 0.2927(7) 1.4239(5) 0.6225(4) 0.0189(18) Uani 1 1 d . .
C7C C 1.1564(7) 1.2071(5) 0.7991(4) 0.0187(18) Uani 1 1 d . .
H7C H 1.184614 1.212270 0.844736 0.022 Uiso 1 1 calc R U
N1I N 1.0566(8) 0.6023(6) 0.4582(4) 0.040(2) Uani 1 1 d . .
C3D C 0.2557(7) 1.3031(6) 0.5163(5) 0.028(2) Uani 1 1 d . .
H3D H 0.216550 1.273701 0.470712 0.033 Uiso 1 1 calc R U
N1J N 0.5828(7) 0.8920(6) 0.9622(4) 0.039(2) Uani 1 1 d . .
C1D C 0.3947(7) 1.3121(5) 0.6126(4) 0.0193(18) Uani 1 1 d . .
H1D H 0.446814 1.288739 0.631861 0.023 Uiso 1 1 calc R U
C6C C 1.1908(7) 1.2799(5) 0.7738(5) 0.0222(19) Uani 1 1 d . .
H6C H 1.242864 1.332803 0.802782 0.027 Uiso 1 1 calc R U
C10D C 0.2714(7) 1.4999(5) 0.6628(5) 0.024(2) Uani 1 1 d . .
H10D H 0.216786 1.520866 0.643244 0.029 Uiso 1 1 calc R U
C2D C 0.3368(7) 1.2695(5) 0.5455(4) 0.0211(19) Uani 1 1 d . .
H2D H 0.351006 1.218463 0.519169 0.025 Uiso 1 1 calc R U
C2J C 0.5058(9) 0.9080(6) 0.9382(5) 0.032(2) Uani 1 1 d . .
C7D C 0.4460(8) 1.6371(6) 0.8689(5) 0.031(2) Uani 1 1 d . .
H7D H 0.486174 1.669092 0.913941 0.037 Uiso 1 1 calc R U
C20A C 0.9649(7) 0.6556(5) 0.6180(4) 0.0183(19) Uani 1 1 d . .
H20A H 0.983075 0.610874 0.586162 0.022 Uiso 1 1 calc R U
C2C C 0.7968(7) 0.9478(5) 0.4597(4) 0.0214(19) Uani 1 1 d . .
H2C H 0.745632 0.895202 0.429536 0.026 Uiso 1 1 calc R U
C6D C 0.3605(9) 1.6661(6) 0.8387(5) 0.037(3) Uani 1 1 d . .
H6D H 0.343340 1.715839 0.864824 0.044 Uiso 1 1 calc R U
C5D C 0.3031(8) 1.6231(6) 0.7729(5) 0.032(2) Uani 1 1 d . .
H5D H 0.246885 1.643235 0.754070 0.038 Uiso 1 1 calc R U
C2I C 1.1322(9) 0.6530(6) 0.4991(5) 0.031(2) Uani 1 1 d . .
C3J C 0.4069(8) 0.9252(7) 0.9059(5) 0.042(3) Uani 1 1 d . .
H31J H 0.376484 0.881853 0.860606 0.063 Uiso 1 1 calc R U
H32J H 0.427445 0.984101 0.901703 0.063 Uiso 1 1 calc R U
H33J H 0.351579 0.920935 0.933931 0.063 Uiso 1 1 calc R U

loop_
_atom_site_aniso_label
_atom_site_aniso_U_11
_atom_site_aniso_U_22
_atom_site_aniso_U_33
_atom_site_aniso_U_23
_atom_site_aniso_U_13
_atom_site_aniso_U_12
Dy1 0.0116(2) 0.00873(18) 0.01090(19) 0.00287(14) 0.00083(15) 0.00288(15)
Dy2 0.0163(2) 0.01022(18) 0.01166(19) 0.00313(14) 0.00103(15) 0.00417(15)
Br1A 0.0192(4) 0.0129(4) 0.0103(4) -0.0026(3) -0.0002(3) 0.0028(3)
Br1B 0.0259(5) 0.0110(4) 0.0173(4) -0.0007(3) -0.0046(4) -0.0020(4)
Br2B 0.0265(5) 0.0125(4) 0.0134(4) -0.0023(3) -0.0005(4) 0.0021(4)
Br2A 0.0243(5) 0.0112(4) 0.0248(5) -0.0026(3) -0.0037(4) -0.0009(4)
Zn1 0.0101(5) 0.0082(4) 0.0105(4) 0.0025(3) 0.0009(4) 0.0025(4)
Zn2 0.0121(5) 0.0088(4) 0.0107(4) 0.0027(3) 0.0001(4) 0.0025(4)
O1C 0.013(3) 0.014(3) 0.011(3) 0.006(2) 0.000(2) 0.004(2)
O1B 0.021(3) 0.020(3) 0.022(3) -0.001(3) 0.005(3) 0.005(3)
O1D 0.014(3) 0.015(3) 0.015(3) 0.009(2) 0.002(2) 0.006(2)
O3B 0.011(3) 0.008(3) 0.012(3) 0.002(2) 0.005(2) -0.001(2)
O2B 0.012(3) 0.009(3) 0.011(3) 0.002(2) 0.002(2) 0.000(2)
O4A 0.017(3) 0.018(3) 0.019(3) 0.000(2) 0.008(3) 0.004(2)
O3A 0.008(3) 0.009(3) 0.013(3) 0.003(2) 0.004(2) 0.004(2)
O1F 0.016(3) 0.018(3) 0.022(3) 0.012(2) 0.006(2) 0.008(2)
O1A 0.020(3) 0.009(3) 0.012(3) 0.000(2) -0.002(2) 0.003(2)
O2A 0.011(3) 0.012(3) 0.008(3) 0.001(2) 0.000(2) 0.005(2)
O2C 0.010(3) 0.014(3) 0.010(3) 0.004(2) 0.004(2) 0.002(2)
O2D 0.020(3) 0.015(3) 0.016(3) 0.004(2) 0.000(2) 0.010(2)
O4B 0.021(3) 0.018(3) 0.020(3) 0.001(3) 0.003(3) 0.002(3)
O1E 0.017(3) 0.017(3) 0.020(3) 0.010(2) 0.006(2) 0.007(2)
O2H 0.019(3) 0.019(3) 0.020(3) 0.010(3) 0.003(3) 0.004(3)
O1G 0.038(4) 0.035(4) 0.027(4) 0.017(3) 0.012(3) 0.022(3)
C9C 0.012(4) 0.012(4) 0.011(4) 0.003(3) 0.000(3) 0.008(3)
C6A 0.0133(19) 0.0113(19) 0.0125(19) 0.0041(12) 0.0008(12) 0.0037(12)
O2F 0.017(3) 0.014(3) 0.015(3) 0.007(2) 0.005(2) 0.009(2)
O2E 0.023(3) 0.017(3) 0.017(3) 0.004(2) -0.004(3) 0.003(3)
C6B 0.030(5) 0.006(4) 0.013(4) 0.001(3) -0.014(4) 0.003(4)
N2A 0.015(4) 0.012(3) 0.015(3) 0.005(3) 0.002(3) 0.006(3)
O3E 0.036(4) 0.038(4) 0.035(4) 0.028(3) 0.004(3) 0.017(3)
O3F 0.015(3) 0.041(4) 0.040(4) 0.024(3) 0.014(3) 0.014(3)
N1E 0.014(4) 0.028(4) 0.027(4) 0.015(3) 0.009(3) 0.017(3)
C7A 0.022(5) 0.006(4) 0.011(4) 0.005(3) -0.002(3) 0.005(3)
O3H 0.038(4) 0.033(4) 0.036(4) 0.013(3) 0.024(3) 0.018(3)
N1F 0.021(4) 0.012(3) 0.021(4) 0.005(3) 0.000(3) 0.004(3)
C5A 0.017(4) 0.012(4) 0.010(4) 0.004(3) 0.002(3) 0.006(3)
C19B 0.023(5) 0.013(4) 0.006(4) 0.001(3) 0.001(3) 0.008(4)
C4A 0.016(4) 0.008(4) 0.014(4) 0.005(3) -0.005(3) 0.004(3)
O1H 0.016(3) 0.021(3) 0.024(3) 0.008(3) 0.010(3) 0.006(3)
O2G 0.053(5) 0.025(3) 0.018(3) 0.011(3) 0.014(3) 0.019(3)
N1B 0.016(4) 0.009(3) 0.007(3) 0.001(3) -0.002(3) 0.005(3)
N2B 0.012(3) 0.013(3) 0.015(3) 0.007(3) 0.001(3) 0.004(3)
C19A 0.017(4) 0.017(4) 0.014(4) 0.010(3) 0.000(3) 0.005(4)
C7B 0.024(5) 0.012(4) 0.013(4) 0.001(3) -0.003(4) 0.005(4)
C13A 0.015(4) 0.014(4) 0.013(4) 0.006(3) 0.004(3) 0.004(3)
C3I 0.038(7) 0.070(8) 0.023(6) 0.007(5) -0.001(5) 0.012(6)
C2A 0.0117(19) 0.0116(19) 0.0116(19) 0.0034(12) 0.0020(12) 0.0040(12)
C3A 0.0113(19) 0.0106(19) 0.0105(19) 0.0041(12) 0.0014(12) 0.0038(12)
C2B 0.024(5) 0.007(4) 0.015(4) 0.004(3) 0.001(4) 0.003(3)
N1A 0.013(3) 0.006(3) 0.015(3) 0.003(3) -0.001(3) 0.003(3)
C4B 0.016(4) 0.009(4) 0.011(4) 0.006(3) -0.001(3) 0.003(3)
C1A 0.012(4) 0.015(4) 0.017(4) 0.008(3) -0.003(3) 0.006(3)
N1H 0.022(4) 0.012(4) 0.023(4) 0.001(3) 0.004(3) -0.001(3)
C14B 0.021(4) 0.013(4) 0.005(4) 0.003(3) -0.003(3) 0.010(3)
O3G 0.062(5) 0.053(5) 0.042(4) 0.035(4) 0.020(4) 0.042(4)
C18A 0.015(2) 0.014(2) 0.014(2) 0.0041(12) 0.0014(12) 0.0042(12)
C5B 0.015(4) 0.014(4) 0.018(4) 0.009(3) 0.000(3) 0.007(3)
C17B 0.017(4) 0.010(4) 0.013(4) 0.002(3) -0.005(3) -0.001(3)
C8C 0.0157(19) 0.0150(19) 0.0149(19) 0.0067(12) 0.0024(12) 0.0046(12)
C11C 0.006(4) 0.020(4) 0.014(4) 0.007(3) 0.003(3) 0.008(3)
C13B 0.011(4) 0.009(4) 0.018(4) 0.005(3) 0.001(3) 0.005(3)
C15A 0.019(4) 0.009(4) 0.008(4) 0.006(3) -0.001(3) 0.005(3)
C15B 0.021(4) 0.011(4) 0.013(4) 0.006(3) 0.000(3) 0.007(4)
C14A 0.0104(19) 0.0099(18) 0.0105(19) 0.0040(12) 0.0007(11) 0.0028(12)
C16A 0.017(4) 0.017(4) 0.010(4) 0.007(3) 0.004(3) 0.009(3)
C3B 0.022(4) 0.004(4) 0.011(4) 0.002(3) -0.008(3) -0.001(3)
C11D 0.022(5) 0.025(5) 0.027(5) 0.013(4) 0.004(4) 0.011(4)
C91C 0.0124(19) 0.0123(19) 0.0112(19) 0.0032(12) 0.0030(12) 0.0032(12)
C8B 0.012(4) 0.012(4) 0.015(4) 0.004(3) 0.000(3) 0.000(3)
C12B 0.017(4) 0.015(4) 0.014(4) 0.006(3) 0.002(3) 0.006(3)
C11B 0.014(4) 0.010(4) 0.019(4) 0.004(3) -0.001(3) 0.001(3)
C1B 0.025(5) 0.019(4) 0.016(4) 0.001(4) -0.001(4) 0.007(4)
C9A 0.020(5) 0.015(4) 0.012(4) 0.004(3) 0.003(3) 0.008(4)
C9B 0.021(5) 0.019(4) 0.021(4) 0.012(4) 0.001(4) 0.006(4)
C18B 0.015(2) 0.014(2) 0.015(2) 0.0037(12) 0.0025(12) 0.0042(12)
C12C 0.018(4) 0.020(4) 0.018(4) 0.014(3) 0.010(4) 0.013(4)
C12D 0.016(4) 0.015(4) 0.025(5) 0.010(4) 0.007(4) 0.008(3)
C10A 0.007(4) 0.016(4) 0.017(4) -0.001(3) 0.001(3) 0.007(3)
C16B 0.017(4) 0.013(4) 0.012(4) 0.002(3) -0.002(3) 0.003(3)
C20B 0.019(5) 0.014(4) 0.012(4) -0.005(3) -0.001(3) -0.002(3)
C11A 0.011(4) 0.022(4) 0.014(4) 0.006(3) 0.006(3) 0.006(3)
C14C 0.013(4) 0.014(4) 0.018(4) 0.008(3) 0.004(3) 0.008(3)
C10B 0.011(4) 0.020(4) 0.013(4) 0.008(3) 0.004(3) -0.001(3)
C17A 0.023(5) 0.011(4) 0.013(4) 0.002(3) 0.000(3) 0.005(3)
C13D 0.021(5) 0.015(4) 0.016(4) 0.011(3) 0.002(3) 0.005(3)
C4C 0.023(5) 0.026(5) 0.022(5) 0.015(4) 0.008(4) 0.015(4)
C8D 0.027(5) 0.021(5) 0.022(5) 0.009(4) 0.002(4) 0.009(4)
C13C 0.017(4) 0.017(4) 0.017(4) 0.005(3) 0.005(4) 0.008(4)
C4D 0.020(5) 0.035(5) 0.022(5) 0.019(4) -0.003(4) 0.007(4)
C9D 0.021(4) 0.015(4) 0.015(4) 0.013(3) 0.000(3) 0.004(3)
C12A 0.010(4) 0.019(4) 0.011(4) 0.004(3) 0.002(3) 0.004(3)
C1C 0.019(5) 0.020(4) 0.016(4) 0.010(3) 0.005(3) 0.010(4)
N1G 0.032(5) 0.034(5) 0.026(4) 0.016(4) 0.017(4) 0.023(4)
C91D 0.012(4) 0.007(4) 0.026(5) -0.003(3) -0.008(4) 0.003(3)
C5C 0.018(5) 0.014(4) 0.031(5) 0.013(4) 0.008(4) 0.004(4)
C8A 0.019(4) 0.015(4) 0.007(4) 0.003(3) 0.003(3) 0.010(3)
C10C 0.022(5) 0.022(5) 0.020(4) 0.015(4) 0.009(4) 0.008(4)
C3C 0.018(4) 0.032(5) 0.011(4) 0.011(4) 0.002(3) 0.015(4)
C14D 0.019(5) 0.023(4) 0.022(5) 0.019(4) 0.005(4) 0.005(4)
C7C 0.018(4) 0.021(4) 0.017(4) 0.003(4) 0.003(4) 0.008(4)
N1I 0.046(6) 0.040(5) 0.039(5) 0.010(4) 0.022(5) 0.020(5)
C3D 0.018(5) 0.038(6) 0.021(5) 0.013(4) -0.002(4) -0.003(4)
N1J 0.035(5) 0.051(6) 0.038(5) 0.026(4) 0.003(4) 0.013(4)
C1D 0.015(4) 0.020(4) 0.025(5) 0.013(4) 0.006(4) 0.003(4)
C6C 0.017(5) 0.017(4) 0.030(5) 0.007(4) 0.003(4) 0.002(4)
C10D 0.023(5) 0.024(5) 0.033(5) 0.020(4) 0.004(4) 0.011(4)
C2D 0.019(5) 0.020(4) 0.023(5) 0.011(4) 0.003(4) 0.000(4)
C2J 0.032(6) 0.037(6) 0.026(5) 0.008(4) 0.006(5) 0.012(5)
C7D 0.040(6) 0.026(5) 0.026(5) 0.003(4) 0.004(5) 0.014(5)
C20A 0.028(5) 0.009(4) 0.018(4) 0.004(3) 0.000(4) 0.007(4)
C2C 0.018(5) 0.020(4) 0.022(5) 0.008(4) -0.002(4) 0.001(4)
C6D 0.045(7) 0.022(5) 0.045(7) 0.005(5) 0.006(5) 0.021(5)
C5D 0.031(6) 0.029(5) 0.043(6) 0.015(5) 0.006(5) 0.021(5)
C2I 0.046(7) 0.027(5) 0.031(6) 0.014(5) 0.020(5) 0.018(5)
C3J 0.029(6) 0.063(7) 0.037(6) 0.017(5) 0.004(5) 0.019(5)

loop_
_atom_type_symbol
_atom_type_description
_atom_type_scat_dispersion_real
_atom_type_scat_dispersion_imag
_atom_type_scat_source
C C 0.0033 0.0016 'International Tables Vol C Tables 4.2.6.8 and 6.1.1.4'
Br Br -0.2901 2.4595 'International Tables Vol C Tables 4.2.6.8 and 6.1.1.4'
Dy Dy -0.1892 4.4098 'International Tables Vol C Tables 4.2.6.8 and 6.1.1.4'
N N 0.0061 0.0033 'International Tables Vol C Tables 4.2.6.8 and 6.1.1.4'
Zn Zn 0.2839 1.4301 'International Tables Vol C Tables 4.2.6.8 and 6.1.1.4'
O O 0.0106 0.0060 'International Tables Vol C Tables 4.2.6.8 and 6.1.1.4'
H H 0.0000 0.0000 'International Tables Vol C Tables 4.2.6.8 and 6.1.1.4'

loop_
_geom_angle_atom_site_label_1
_geom_angle_atom_site_label_2
_geom_angle_atom_site_label_3
_geom_angle
O1C Dy1 O1A 87.08(18)
O1C Dy1 O2A 76.73(17)
O1A Dy1 O2A 75.07(18)
O1C Dy1 O3A 80.74(17)
O1A Dy1 O3A 144.60(17)
O2A Dy1 O3A 69.83(17)
O1C Dy1 O4A 86.96(18)
O1A Dy1 O4A 138.47(19)
O2A Dy1 O4A 142.32(18)
O3A Dy1 O4A 74.19(17)
O1C Dy1 O2E 151.21(18)
O1A Dy1 O2E 121.71(18)
O2A Dy1 O2E 108.23(18)
O3A Dy1 O2E 74.93(18)
O4A Dy1 O2E 71.88(19)
O1C Dy1 O1E 150.55(17)
O1A Dy1 O1E 72.66(18)
O2A Dy1 O1E 77.51(17)
O3A Dy1 O1E 103.40(18)
O4A Dy1 O1E 122.38(19)
O2E Dy1 O1E 53.09(17)
O1C Dy1 O1F 123.57(18)
O1A Dy1 O1F 74.47(18)
O2A Dy1 O1F 141.93(17)
O3A Dy1 O1F 139.10(17)
O4A Dy1 O1F 74.98(18)
O2E Dy1 O1F 70.35(18)
O1E Dy1 O1F 72.01(18)
O1C Dy1 O2F 71.92(17)
O1A Dy1 O2F 69.14(17)
O2A Dy1 O2F 132.88(17)
O3A Dy1 O2F 135.44(17)
O4A Dy1 O2F 69.94(18)
O2E Dy1 O2F 116.27(18)
O1E Dy1 O2F 117.78(17)
O1F Dy1 O2F 51.65(17)
O1C Dy1 N1E 168.53(18)
O1A Dy1 N1E 96.42(19)
O2A Dy1 N1E 93.57(18)
O3A Dy1 N1E 90.24(18)
O4A Dy1 N1E 97.4(2)
O2E Dy1 N1E 27.12(18)
O1E Dy1 N1E 26.00(17)
O1F Dy1 N1E 67.88(18)
O2F Dy1 N1E 119.53(18)
O1C Dy1 N1F 97.88(18)
O1A Dy1 N1F 68.79(18)
O2A Dy1 N1F 143.71(18)
O3A Dy1 N1F 145.61(17)
O4A Dy1 N1F 71.42(18)
O2E Dy1 N1F 93.69(19)
O1E Dy1 N1F 94.46(19)
O1F Dy1 N1F 25.71(17)
O2F Dy1 N1F 25.97(17)
N1E Dy1 N1F 93.56(19)
O1C Dy1 Zn1 61.52(13)
O1A Dy1 Zn1 107.78(13)
O2A Dy1 Zn1 37.32(12)
O3A Dy1 Zn1 37.73(11)
O4A Dy1 Zn1 105.15(14)
O2E Dy1 Zn1 104.66(14)
O1E Dy1 Zn1 103.97(13)
O1F Dy1 Zn1 174.80(12)
O2F Dy1 Zn1 133.43(12)
N1E Dy1 Zn1 107.04(13)
N1F Dy1 Zn1 159.40(13)
O1B Dy2 O1D 92.32(19)
O1B Dy2 O4B 140.1(2)
O1D Dy2 O4B 81.59(19)
O1B Dy2 O3B 142.73(19)
O1D Dy2 O3B 78.39(18)
O4B Dy2 O3B 74.73(19)
O1B Dy2 O2B 73.93(19)
O1D Dy2 O2B 77.78(18)
O4B Dy2 O2B 140.92(18)
O3B Dy2 O2B 68.84(17)
O1B Dy2 O1G 73.0(2)
O1D Dy2 O1G 155.2(2)
O4B Dy2 O1G 122.5(2)
O3B Dy2 O1G 101.03(19)
O2B Dy2 O1G 79.0(2)
O1B Dy2 O1H 73.03(19)
O1D Dy2 O1H 121.22(19)
O4B Dy2 O1H 76.74(19)
O3B Dy2 O1H 142.14(17)
O2B Dy2 O1H 142.23(18)
O1G Dy2 O1H 74.3(2)
O1B Dy2 O2G 121.4(2)
O1D Dy2 O2G 146.24(19)
O4B Dy2 O2G 71.7(2)
O3B Dy2 O2G 74.97(18)
O2B Dy2 O2G 110.6(2)
O1G Dy2 O2G 52.7(2)
O1H Dy2 O2G 72.79(19)
O1B Dy2 O2H 67.34(19)
O1D Dy2 O2H 69.52(18)
O4B Dy2 O2H 73.68(19)
O3B Dy2 O2H 137.50(18)
O2B Dy2 O2H 127.13(17)
O1G Dy2 O2H 119.79(19)
O1H Dy2 O2H 52.11(18)
O2G Dy2 O2H 119.8(2)
O1B Dy2 N1G 97.0(2)
O1D Dy2 N1G 167.00(19)
O4B Dy2 N1G 96.8(2)
O3B Dy2 N1G 88.72(19)
O2B Dy2 N1G 96.1(2)
O1G Dy2 N1G 26.5(2)
O1H Dy2 N1G 70.46(19)
O2G Dy2 N1G 26.2(2)
O2H Dy2 N1G 122.54(19)
O1B Dy2 N1H 64.85(19)
O1D Dy2 N1H 95.9(2)
O4B Dy2 N1H 76.5(2)
O3B Dy2 N1H 151.23(19)
O2B Dy2 N1H 138.04(18)
O1G Dy2 N1H 95.7(2)
O1H Dy2 N1H 26.10(18)
O2G Dy2 N1H 97.6(2)
O2H Dy2 N1H 26.33(18)
N1G Dy2 N1H 96.3(2)
O1B Dy2 Zn2 106.96(15)
O1D Dy2 Zn2 60.36(13)
O4B Dy2 Zn2 103.96(14)
O3B Dy2 Zn2 37.46(12)
O2B Dy2 Zn2 37.00(12)
O1G Dy2 Zn2 104.14(15)
O1H Dy2 Zn2 178.41(13)
O2G Dy2 Zn2 106.02(15)
O2H Dy2 Zn2 129.43(13)
N1G Dy2 Zn2 107.99(15)
N1H Dy2 Zn2 155.36(15)
O2C Zn1 O2A 103.5(2)
O2C Zn1 O3A 102.5(2)
O2A Zn1 O3A 81.3(2)
O2C Zn1 N1A 98.8(2)
O2A Zn1 N1A 90.3(2)
O3A Zn1 N1A 158.4(2)
O2C Zn1 N2A 109.9(2)
O2A Zn1 N2A 146.7(2)
O3A Zn1 N2A 91.0(2)
N1A Zn1 N2A 85.1(2)
O2C Zn1 Dy1 88.97(15)
O2A Zn1 Dy1 43.76(14)
O3A Zn1 Dy1 44.05(14)
N1A Zn1 Dy1 133.65(17)
N2A Zn1 Dy1 134.78(17)
O2D Zn2 O2B 109.3(2)
O2D Zn2 O3B 99.6(2)
O2B Zn2 O3B 81.8(2)
O2D Zn2 N1B 100.0(2)
O2B Zn2 N1B 91.8(2)
O3B Zn2 N1B 160.4(2)
O2D Zn2 N2B 105.4(2)
O2B Zn2 N2B 145.2(2)
O3B Zn2 N2B 90.3(2)
N1B Zn2 N2B 84.4(2)
O2D Zn2 Dy2 90.03(17)
O2B Zn2 Dy2 45.07(14)
O3B Zn2 Dy2 43.89(14)
N1B Zn2 Dy2 136.13(17)
N2B Zn2 Dy2 133.94(17)
C91C O1C Dy1 142.9(5)
C1B O1B Dy2 135.8(6)
C91D O1D Dy2 145.0(5)
C15B O3B Zn2 123.8(5)
C15B O3B Dy2 133.8(5)
Zn2 O3B Dy2 98.65(19)
C3B O2B Zn2 126.8(5)
C3B O2B Dy2 134.1(5)
Zn2 O2B Dy2 97.93(19)
C20A O4A Dy1 131.7(5)
C15A O3A Zn1 124.8(5)
C15A O3A Dy1 134.6(5)
Zn1 O3A Dy1 98.21(19)
N1F O1F Dy1 96.6(4)
C1A O1A Dy1 131.3(5)
C3A O2A Zn1 128.2(5)
C3A O2A Dy1 132.6(5)
Zn1 O2A Dy1 98.92(19)
C91C O2C Zn1 116.9(5)
C91D O2D Zn2 117.5(5)
C20B O4B Dy2 134.3(6)
N1E O1E Dy1 96.0(4)
N1H O2H Dy2 94.1(5)
N1G O1G Dy2 95.3(5)
C11C C9C C14C 121.1(7)
C11C C9C C91C 121.0(6)
C14C C9C C91C 117.9(6)
C7A C6A C5A 121.0(7)
C7A C6A Br1A 118.7(6)
C5A C6A Br1A 120.2(6)
N1F O2F Dy1 94.8(4)
N1E O2E Dy1 95.1(4)
C7B C6B C5B 120.8(7)
C7B C6B Br1B 120.1(6)
C5B C6B Br1B 119.0(7)
C12A N2A C13A 110.2(6)
C12A N2A C11A 110.4(6)
C13A N2A C11A 109.2(6)
C12A N2A Zn1 110.5(5)
C13A N2A Zn1 110.8(5)
C11A N2A Zn1 105.6(4)
O3E N1E O1E 123.7(7)
O3E N1E O2E 120.7(7)
O1E N1E O2E 115.7(6)
O3E N1E Dy1 176.2(5)
O1E N1E Dy1 58.0(4)
O2E N1E Dy1 57.8(4)
C6A C7A C2A 119.0(7)
O3F N1F O1F 121.0(7)
O3F N1F O2F 122.2(7)
O1F N1F O2F 116.8(7)
O3F N1F Dy1 177.4(6)
O1F N1F Dy1 57.7(4)
O2F N1F Dy1 59.2(4)
C6A C5A C4A 120.6(7)
C18B C19B C14B 121.7(8)
C5A C4A C3A 120.8(7)
C5A C4A C8A 117.0(7)
C3A C4A C8A 122.2(7)
N1H O1H Dy2 95.5(5)
N1G O2G Dy2 94.8(5)
C10B N1B C9B 110.7(6)
C10B N1B C8B 109.9(6)
C9B N1B C8B 111.1(6)
C10B N1B Zn2 106.8(4)
C9B N1B Zn2 111.6(5)
C8B N1B Zn2 106.6(4)
C12B N2B C11B 110.1(6)
C12B N2B C13B 110.5(6)
C11B N2B C13B 110.1(6)
C12B N2B Zn2 112.0(5)
C11B N2B Zn2 104.9(4)
C13B N2B Zn2 109.1(5)
C18A C19A C14A 122.0(8)
C6B C7B C2B 119.5(8)
N2A C13A C14A 113.5(6)
C3A C2A C7A 121.7(7)
C3A C2A C1A 124.9(7)
C7A C2A C1A 113.3(7)
O2A C3A C2A 122.4(7)
O2A C3A C4A 120.7(7)
C2A C3A C4A 116.8(7)
C7B C2B C3B 121.3(8)
C7B C2B C1B 113.1(7)
C3B C2B C1B 125.4(7)
C9A N1A C10A 109.5(6)
C9A N1A C8A 110.9(6)
C10A N1A C8A 109.5(6)
C9A N1A Zn1 113.7(5)
C10A N1A Zn1 106.3(4)
C8A N1A Zn1 106.7(4)
C5B C4B C3B 120.3(7)
C5B C4B C8B 117.8(7)
C3B C4B C8B 121.9(7)
O1A C1A C2A 127.6(7)
O3H N1H O1H 122.1(7)
O3H N1H O2H 121.0(7)
O1H N1H O2H 116.8(7)
O3H N1H Dy2 170.4(6)
O1H N1H Dy2 58.4(4)
O2H N1H Dy2 59.5(4)
C19B C14B C15B 119.6(8)
C19B C14B C13B 120.2(7)
C15B C14B C13B 120.3(7)
C19A C18A C17A 119.3(7)
C19A C18A Br2A 120.7(6)
C17A C18A Br2A 119.9(6)
C6B C5B C4B 121.1(8)
C18B C17B C16B 119.4(7)
C7C C8C C14C 122.1(7)
C9C C11C C1C 123.3(7)
C9C C11C C12C 118.7(7)
C1C C11C C12C 118.0(7)
N2B C13B C14B 112.2(6)
O3A C15A C16A 122.6(7)
O3A C15A C14A 120.7(7)
C16A C15A C14A 116.7(7)
O3B C15B C16B 122.6(7)
O3B C15B C14B 119.6(7)
C16B C15B C14B 117.9(7)
C19A C14A C15A 120.0(7)
C19A C14A C13A 119.3(7)
C15A C14A C13A 120.7(7)
C15A C16A C17A 121.7(7)
C15A C16A C20A 124.5(7)
C17A C16A C20A 113.7(7)
O2B C3B C4B 121.6(7)
O2B C3B C2B 121.5(7)
C4B C3B C2B 116.9(7)
C10D C11D C12D 119.0(8)
C10D C11D C5D 122.0(8)
C12D C11D C5D 118.9(8)
O1C C91C O2C 124.8(7)
O1C C91C C9C 117.9(7)
O2C C91C C9C 117.2(7)
N1B C8B C4B 114.4(6)
N2B C11B C10B 110.7(6)
O1B C1B C2B 126.4(8)
C19B C18B C17B 120.5(7)
C19B C18B Br2B 119.9(6)
C17B C18B Br2B 119.6(6)
C10C C12C C4C 122.6(7)
C10C C12C C11C 119.3(7)
C4C C12C C11C 118.1(7)
C9D C12D C8D 123.5(7)
C9D C12D C11D 118.7(7)
C8D C12D C11D 117.8(7)
N1A C10A C11A 110.3(6)
C15B C16B C17B 120.9(8)
C15B C16B C20B 124.6(7)
C17B C16B C20B 114.5(7)
O4B C20B C16B 127.1(7)
N2A C11A C10A 110.4(6)
C8C C14C C9C 122.8(7)
C8C C14C C13C 118.1(7)
C9C C14C C13C 119.0(7)
N1B C10B C11B 110.9(6)
C18A C17A C16A 120.2(8)
C9D C13D C1D 123.0(7)
C9D C13D C14D 119.3(8)
C1D C13D C14D 117.7(7)
C3C C4C C12C 121.7(8)
C7D C8D C12D 121.0(8)
C10C C13C C5C 122.4(8)
C10C C13C C14C 119.3(7)
C5C C13C C14C 118.3(7)
C3D C4D C14D 120.7(8)
C12D C9D C13D 122.0(7)
C12D C9D C91D 119.2(7)
C13D C9D C91D 118.7(7)
C2C C1C C11C 121.2(7)
O3G N1G O2G 121.0(8)
O3G N1G O1G 122.1(8)
O2G N1G O1G 117.0(7)
O3G N1G Dy2 176.3(6)
O2G N1G Dy2 58.9(4)
O1G N1G Dy2 58.2(4)
O2D C91D O1D 125.8(7)
O2D C91D C9D 116.1(8)
O1D C91D C9D 118.1(8)
C6C C5C C13C 121.7(8)
N1A C8A C4A 113.4(6)
C13C C10C C12C 122.6(8)
C4C C3C C2C 119.9(8)
C10D C14D C4D 122.3(8)
C10D C14D C13D 118.2(7)
C4D C14D C13D 119.5(8)
C8C C7C C6C 119.5(8)
C4D C3D C2D 121.0(8)
C2D C1D C13D 121.1(8)
C5C C6C C7C 120.2(8)
C14D C10D C11D 122.8(8)
C1D C2D C3D 120.0(8)
N1J C2J C3J 178.0(11)
C8D C7D C6D 120.6(9)
O4A C20A C16A 128.1(8)
C1C C2C C3C 121.2(8)
C5D C6D C7D 121.3(9)
C6D C5D C11D 120.3(9)
N1I C2I C3I 177.7(11)

loop_
_geom_bond_atom_site_label_1
_geom_bond_atom_site_label_2
_geom_bond_distance
Dy1 O1C 2.327(5)
Dy1 O1A 2.339(5)
Dy1 O2A 2.362(5)
Dy1 O3A 2.370(5)
Dy1 O4A 2.372(5)
Dy1 O2E 2.423(5)
Dy1 O1E 2.433(5)
Dy1 O1F 2.464(5)
Dy1 O2F 2.495(5)
Dy1 N1E 2.853(7)
Dy1 N1F 2.895(7)
Dy1 Zn1 3.3740(10)
Dy2 O1B 2.320(5)
Dy2 O1D 2.325(5)
Dy2 O4B 2.354(5)
Dy2 O3B 2.362(5)
Dy2 O2B 2.408(5)
Dy2 O1G 2.431(6)
Dy2 O1H 2.444(6)
Dy2 O2G 2.449(6)
Dy2 O2H 2.467(6)
Dy2 N1G 2.848(7)
Dy2 N1H 2.855(7)
Dy2 Zn2 3.3688(10)
Br1A C6A 1.899(7)
Br1B C6B 1.902(8)
Br2B C18B 1.906(7)
Br2A C18A 1.895(8)
Zn1 O2C 1.997(5)
Zn1 O2A 2.070(5)
Zn1 O3A 2.086(5)
Zn1 N1A 2.096(6)
Zn1 N2A 2.106(6)
Zn2 O2D 1.986(5)
Zn2 O2B 2.047(5)
Zn2 O3B 2.072(5)
Zn2 N1B 2.103(6)
Zn2 N2B 2.131(6)
O1C C91C 1.254(9)
O1B C1B 1.228(9)
O1D C91D 1.255(10)
O3B C15B 1.338(9)
O2B C3B 1.336(8)
O4A C20A 1.231(9)
O3A C15A 1.329(9)
O1F N1F 1.264(8)
O1A C1A 1.236(9)
O2A C3A 1.333(8)
O2C C91C 1.267(9)
O2D C91D 1.255(10)
O4B C20B 1.213(9)
O1E N1E 1.258(8)
O2H N1H 1.270(8)
O1G N1G 1.276(9)
C9C C11C 1.398(10)
C9C C14C 1.415(10)
C9C C91C 1.510(10)
C6A C7A 1.361(11)
C6A C5A 1.378(10)
O2F N1F 1.273(8)
O2E N1E 1.306(8)
C6B C7B 1.358(12)
C6B C5B 1.366(11)
N2A C12A 1.483(9)
N2A C13A 1.484(9)
N2A C11A 1.489(9)
O3E N1E 1.220(8)
O3F N1F 1.214(9)
C7A C2A 1.414(10)
O3H N1H 1.231(9)
C5A C4A 1.390(10)
C19B C18B 1.366(11)
C19B C14B 1.389(10)
C4A C3A 1.410(11)
C4A C8A 1.514(11)
O1H N1H 1.262(8)
O2G N1G 1.264(9)
N1B C10B 1.462(9)
N1B C9B 1.471(9)
N1B C8B 1.481(9)
N2B C12B 1.463(9)
N2B C11B 1.478(9)
N2B C13B 1.483(9)
C19A C18A 1.367(11)
C19A C14A 1.388(10)
C7B C2B 1.405(10)
C13A C14A 1.490(10)
C3I C2I 1.463(13)
C2A C3A 1.406(10)
C2A C1A 1.448(11)
C2B C3B 1.416(11)
C2B C1B 1.451(12)
N1A C9A 1.477(9)
N1A C10A 1.489(9)
N1A C8A 1.496(9)
C4B C5B 1.393(10)
C4B C3B 1.407(11)
C4B C8B 1.502(10)
C14B C15B 1.415(11)
C14B C13B 1.493(10)
O3G N1G 1.229(9)
C18A C17A 1.368(11)
C17B C18B 1.373(11)
C17B C16B 1.410(10)
C8C C7C 1.362(10)
C8C C14C 1.405(10)
C11C C1C 1.421(10)
C11C C12C 1.450(10)
C15A C16A 1.398(10)
C15A C14A 1.420(10)
C15B C16B 1.408(11)
C16A C17A 1.402(10)
C16A C20A 1.450(11)
C11D C10D 1.395(12)
C11D C12D 1.440(11)
C11D C5D 1.443(12)
C11B C10B 1.505(10)
C12C C10C 1.385(11)
C12C C4C 1.419(11)
C12D C9D 1.387(11)
C12D C8D 1.432(11)
C10A C11A 1.506(10)
C16B C20B 1.467(11)
C14C C13C 1.441(10)
C13D C9D 1.412(10)
C13D C1D 1.423(11)
C13D C14D 1.435(11)
C4C C3C 1.354(11)
C8D C7D 1.366(11)
C13C C10C 1.371(11)
C13C C5C 1.405(11)
C4D C3D 1.357(12)
C4D C14D 1.406(11)
C9D C91D 1.518(11)
C1C C2C 1.349(10)
C5C C6C 1.362(11)
C3C C2C 1.412(11)
C14D C10D 1.393(11)
C7C C6C 1.414(11)
N1I C2I 1.148(12)
C3D C2D 1.407(12)
N1J C2J 1.145(12)
C1D C2D 1.369(11)
C2J C3J 1.454(13)
C7D C6D 1.411(13)
C6D C5D 1.347(13)
